data_4308229
loop_
_publ_author_name
'Zentaro Matsumoto'
'Takashi Aridomi'
'Asako Igashira-Kamiyama'
'Tatsuya Kawamoto'
'Takumi Konno'

_publ_section_title
;
Proton-Induced Cis-Trans Conversion of a Platinum(II) Center Coordinated
by l-Cysteinatocobalt(III) Metalloligands
;
_journal_name_full 'Inorganic Chemistry'
_journal_page_first 2968
_journal_page_last 2970
_journal_paper_doi 10.1021/ic070265f
_journal_volume 46
_journal_year 2007
_chemical_absolute_configuration rm
_chemical_formula_sum 'C36 H160 Cl2 Co4 N20 O56 Pt2 S6'
_chemical_formula_weight 2659.00
_chemical_name_systematic
; 
 ? 
;
_space_group_IT_number 152
_symmetry_cell_setting trigonal
_symmetry_space_group_name_Hall 'P 31 2"'
_symmetry_space_group_name_H-M 'P 31 2 1'
_atom_sites_solution_hydrogens geom
_atom_sites_solution_primary direct
_atom_sites_solution_secondary difmap
_audit_creation_method SHELXL-97
_cell_angle_alpha 90.00
_cell_angle_beta 90.00
_cell_angle_gamma 120.00
_cell_formula_units_Z 3
_cell_length_a 27.215(10)
_cell_length_b 27.215(10)
_cell_length_c 14.548(8)
_cell_measurement_reflns_used 57293
_cell_measurement_temperature 200(2)
_cell_measurement_theta_max 27.4
_cell_measurement_theta_min 3.0
_cell_volume 9331(7)
_computing_cell_refinement PROCESS-AUTO
_computing_data_collection PROCESS-AUTO
_computing_data_reduction CrystalStructure
_computing_structure_refinement 'SHELXL-97 (Sheldrick, 1997)'
_computing_structure_solution 'SHELXS-97 (Sheldrick, 1990)'
_diffrn_ambient_temperature 200(2)
_diffrn_detector_area_resol_mean 10.00
_diffrn_measured_fraction_theta_full 0.994
_diffrn_measured_fraction_theta_max 0.995
_diffrn_measurement_device_type 'Rigaku RAXIS-RAPID'
_diffrn_measurement_method \w
_diffrn_radiation_monochromator graphite
_diffrn_radiation_source 'fine-focus sealed tube'
_diffrn_radiation_type MoK\a
_diffrn_radiation_wavelength 0.71075
_diffrn_reflns_av_R_equivalents 0.0663
_diffrn_reflns_av_sigmaI/netI 0.1030
_diffrn_reflns_limit_h_max 34
_diffrn_reflns_limit_h_min -35
_diffrn_reflns_limit_k_max 35
_diffrn_reflns_limit_k_min -35
_diffrn_reflns_limit_l_max 18
_diffrn_reflns_limit_l_min -18
_diffrn_reflns_number 86336
_diffrn_reflns_theta_full 27.48
_diffrn_reflns_theta_max 27.48
_diffrn_reflns_theta_min 2.99
_exptl_absorpt_coefficient_mu 2.987
_exptl_absorpt_correction_T_max 0.8650
_exptl_absorpt_correction_T_min 0.4677
_exptl_absorpt_correction_type empirical
_exptl_crystal_colour red
_exptl_crystal_density_diffrn 1.419
_exptl_crystal_density_method 'not measured'
_exptl_crystal_description block
_exptl_crystal_F_000 4074
_exptl_crystal_size_max 0.30
_exptl_crystal_size_mid 0.15
_exptl_crystal_size_min 0.05
_refine_diff_density_max 0.959
_refine_diff_density_min -0.583
_refine_diff_density_rms 0.117
_refine_ls_abs_structure_details 'Flack H D (1983), Acta Cryst. A39, 876-881'
_refine_ls_abs_structure_Flack 0.006(6)
_refine_ls_extinction_method none
_refine_ls_goodness_of_fit_ref 0.964
_refine_ls_hydrogen_treatment 'riding model'
_refine_ls_matrix_type full
_refine_ls_number_parameters 554
_refine_ls_number_reflns 14152
_refine_ls_number_restraints 0
_refine_ls_restrained_S_all 0.964
_refine_ls_R_factor_all 0.0575
_refine_ls_R_factor_gt 0.0421
_refine_ls_shift/su_max 0.002
_refine_ls_shift/su_mean 0.000
_refine_ls_structure_factor_coef Fsqd
_refine_ls_weighting_details 'calc w=1/[\s^2^(Fo^2^)+(0.0487P)^2^+0.0000P] where P=(Fo^2^+2Fc^2^)/3'
_refine_ls_weighting_scheme calc
_refine_ls_wR_factor_gt 0.1071
_refine_ls_wR_factor_ref 0.1089
_reflns_number_gt 9006
_reflns_number_total 14152
_reflns_threshold_expression >2sigma(I)
_cod_data_source_file ic070265f-file001_3.cif
_cod_data_source_block '[3]'
_cod_depositor_comments
;
The following automatic conversions were performed:
'_symmetry_cell_setting' value 'Trigonal' changed to 'trigonal' according
to '/home/saulius/struct/CIF-dictionaries/cif_core.dic' dictionary named
'cif_core.dic' version 2.4.1 from 2010-06-29.

Automatic conversion script
Id: cif_fix_enum 1527 2010-12-29 10:47:43Z saulius 
;
_cod_original_cell_volume 9332(7)
_cod_database_code 4308229

loop_
_symmetry_equiv_pos_as_xyz
'x, y, z'
'-y, x-y, z+1/3'
'-x+y, -x, z+2/3'
'y, x, -z'
'x-y, -y, -z+2/3'
'-x, -x+y, -z+1/3'

loop_
_atom_site_label
_atom_site_type_symbol
_atom_site_fract_x
_atom_site_fract_y
_atom_site_fract_z
_atom_site_U_iso_or_equiv
_atom_site_adp_type
_atom_site_occupancy
_atom_site_symmetry_multiplicity
_atom_site_calc_flag
_atom_site_refinement_flags
_atom_site_disorder_assembly
_atom_site_disorder_group
Pt1 Pt 0.670434(11) 0.590317(11) 0.084711(19) 0.02925(8) Uani 1 1 d . . .
Co1 Co 0.58695(4) 0.47174(4) 0.26314(7) 0.0287(2) Uani 1 1 d . . .
Co2 Co 0.75043(4) 0.55932(4) -0.10002(7) 0.0322(3) Uani 1 1 d . . .
S1 S 0.60918(8) 0.49720(7) 0.11435(13) 0.0290(4) Uani 1 1 d . . .
S2 S 0.73357(8) 0.56134(8) 0.05151(14) 0.0298(4) Uani 1 1 d . . .
Cl1 Cl 0.60603(8) 0.61999(8) 0.12323(15) 0.0406(5) Uani 1 1 d . . .
C1 C 0.5388(3) 0.4785(3) 0.0763(6) 0.038(2) Uani 1 1 d . . .
H1 H 0.5301 0.5085 0.0942 0.046 Uiso 1 1 calc R . .
H2 H 0.5362 0.4746 0.0086 0.046 Uiso 1 1 calc R . .
C2 C 0.4975(3) 0.4231(3) 0.1210(6) 0.040(2) Uani 1 1 d . . .
H3 H 0.4585 0.4171 0.1106 0.048 Uiso 1 1 calc R . .
C3 C 0.4994(4) 0.3716(4) 0.0761(7) 0.051(2) Uani 1 1 d . . .
N1 N 0.5066(2) 0.4255(3) 0.2211(4) 0.0333(16) Uani 1 1 d . . .
H4 H 0.4924 0.3891 0.2424 0.040 Uiso 1 1 calc R . .
H5 H 0.4858 0.4399 0.2480 0.040 Uiso 1 1 calc R . .
N2 N 0.6653(3) 0.5159(3) 0.3040(5) 0.0399(17) Uani 1 1 d . . .
H6 H 0.6854 0.5449 0.2630 0.048 Uiso 1 1 calc R . .
H7 H 0.6664 0.5317 0.3604 0.048 Uiso 1 1 calc R . .
C4 C 0.6924(4) 0.4799(4) 0.3113(7) 0.058(3) Uani 1 1 d . . .
H8 H 0.6850 0.4617 0.3725 0.070 Uiso 1 1 calc R . .
H9 H 0.7339 0.5032 0.3023 0.070 Uiso 1 1 calc R . .
C5 C 0.6663(3) 0.4359(3) 0.2371(7) 0.046(2) Uani 1 1 d . . .
H10 H 0.6795 0.4535 0.1758 0.055 Uiso 1 1 calc R . .
H11 H 0.6767 0.4062 0.2454 0.055 Uiso 1 1 calc R . .
N3 N 0.6042(2) 0.4114(2) 0.2454(4) 0.0325(15) Uani 1 1 d . . .
H12 H 0.5909 0.3868 0.2944 0.039 Uiso 1 1 calc R . .
H13 H 0.5867 0.3913 0.1929 0.039 Uiso 1 1 calc R . .
N4 N 0.5754(3) 0.5349(3) 0.2918(4) 0.0378(16) Uani 1 1 d . . .
H14 H 0.6070 0.5685 0.2754 0.045 Uiso 1 1 calc R . .
H15 H 0.5449 0.5316 0.2593 0.045 Uiso 1 1 calc R . .
C6 C 0.5644(4) 0.5350(4) 0.3959(6) 0.054(2) Uani 1 1 d . . .
H16 H 0.6007 0.5535 0.4302 0.064 Uiso 1 1 calc R . .
H17 H 0.5438 0.5557 0.4087 0.064 Uiso 1 1 calc R . .
C7 C 0.5296(4) 0.4745(3) 0.4233(6) 0.044(2) Uani 1 1 d . . .
H18 H 0.4914 0.4574 0.3951 0.053 Uiso 1 1 calc R . .
H19 H 0.5252 0.4712 0.4910 0.053 Uiso 1 1 calc R . .
N5 N 0.5606(3) 0.4452(2) 0.3895(4) 0.0369(16) Uani 1 1 d . . .
H20 H 0.5369 0.4065 0.3899 0.044 Uiso 1 1 calc R . .
H21 H 0.5911 0.4538 0.4271 0.044 Uiso 1 1 calc R . .
O1 O 0.4920(3) 0.3336(2) 0.1338(5) 0.0544(18) Uani 1 1 d . . .
O2 O 0.5065(3) 0.3732(3) -0.0104(5) 0.072(2) Uani 1 1 d . . .
C8 C 0.8052(3) 0.6199(3) 0.0791(6) 0.040(2) Uani 1 1 d . . .
H22 H 0.8105 0.6563 0.0553 0.048 Uiso 1 1 calc R . .
H23 H 0.8113 0.6232 0.1464 0.048 Uiso 1 1 calc R . .
C9 C 0.8465(3) 0.6052(3) 0.0326(6) 0.039(2) Uani 1 1 d . . .
H24 H 0.8852 0.6394 0.0361 0.047 Uiso 1 1 calc R . .
C10 C 0.8492(4) 0.5560(4) 0.0753(7) 0.052(2) Uani 1 1 d . . .
N6 N 0.8312(2) 0.5934(3) -0.0640(5) 0.0368(16) Uani 1 1 d . . .
H25 H 0.8438 0.5696 -0.0844 0.044 Uiso 1 1 calc R . .
H26 H 0.8513 0.6270 -0.0956 0.044 Uiso 1 1 calc R . .
O3 O 0.8555(3) 0.5571(3) 0.1627(5) 0.072(2) Uani 1 1 d . . .
O4 O 0.8472(2) 0.5182(3) 0.0268(4) 0.0528(17) Uani 1 1 d . . .
N7 N 0.6693(2) 0.5218(3) -0.1326(5) 0.0375(16) Uani 1 1 d . . .
H27 H 0.6501 0.5300 -0.0889 0.045 Uiso 1 1 calc R . .
H28 H 0.6652 0.5354 -0.1883 0.045 Uiso 1 1 calc R . .
C11 C 0.6444(3) 0.4585(3) -0.1387(6) 0.042(2) Uani 1 1 d . . .
H29 H 0.6486 0.4475 -0.2018 0.051 Uiso 1 1 calc R . .
H30 H 0.6036 0.4388 -0.1229 0.051 Uiso 1 1 calc R . .
C12 C 0.6764(3) 0.4431(3) -0.0713(6) 0.042(2) Uani 1 1 d . . .
H31 H 0.6650 0.4457 -0.0078 0.051 Uiso 1 1 calc R . .
H32 H 0.6677 0.4036 -0.0822 0.051 Uiso 1 1 calc R . .
N8 N 0.7362(2) 0.4816(2) -0.0830(5) 0.0359(16) Uani 1 1 d . . .
H33 H 0.7491 0.4709 -0.1335 0.043 Uiso 1 1 calc R . .
H34 H 0.7556 0.4801 -0.0322 0.043 Uiso 1 1 calc R . .
N9 N 0.7587(3) 0.6346(3) -0.1247(4) 0.0368(15) Uani 1 1 d . . .
H35 H 0.7282 0.6361 -0.1006 0.044 Uiso 1 1 calc R . .
H36 H 0.7911 0.6624 -0.0970 0.044 Uiso 1 1 calc R . .
C13 C 0.7618(4) 0.6445(4) -0.2247(6) 0.051(2) Uani 1 1 d . . .
H37 H 0.7803 0.6856 -0.2376 0.061 Uiso 1 1 calc R . .
H38 H 0.7232 0.6257 -0.2514 0.061 Uiso 1 1 calc R . .
C14 C 0.7959(4) 0.6201(4) -0.2660(7) 0.062(3) Uani 1 1 d . . .
H39 H 0.8362 0.6430 -0.2476 0.075 Uiso 1 1 calc R . .
H40 H 0.7937 0.6201 -0.3339 0.075 Uiso 1 1 calc R . .
N10 N 0.7706(3) 0.5596(3) -0.2300(4) 0.0392(16) Uani 1 1 d . . .
H41 H 0.7965 0.5474 -0.2354 0.047 Uiso 1 1 calc R . .
H42 H 0.7388 0.5355 -0.2634 0.047 Uiso 1 1 calc R . .
O5 O 0.7277(2) 0.6712(2) 0.0413(4) 0.0441(15) Uani 1 1 d . . .
O6 O 0.7329(6) 0.7186(6) 0.1752(10) 0.058(4) Uiso 0.50 1 d P A -1
C15 C 0.7436(8) 0.7164(8) 0.0977(15) 0.026(5) Uiso 0.50 1 d P A -1
C16 C 0.7838(7) 0.7707(8) 0.0581(13) 0.033(5) Uiso 0.50 1 d P A -1
C17 C 0.8329(8) 0.8094(8) 0.0955(15) 0.045(5) Uiso 0.50 1 d P A -1
H43 H 0.8432 0.8008 0.1532 0.054 Uiso 0.50 1 calc PR A -1
C18 C 0.8704(11) 0.8619(10) 0.0547(18) 0.067(7) Uiso 0.50 1 d P A -1
H44 H 0.9080 0.8841 0.0774 0.081 Uiso 0.50 1 calc PR A -1
C19 C 0.8535(11) 0.8798(11) -0.014(2) 0.083(8) Uiso 0.50 1 d P A -1
H45 H 0.8745 0.9182 -0.0326 0.099 Uiso 0.50 1 calc PR A -1
C20 C 0.8023(9) 0.8404(9) -0.0601(17) 0.064(7) Uiso 0.50 1 d P A -1
H46 H 0.7906 0.8513 -0.1141 0.077 Uiso 0.50 1 calc PR A -1
C21 C 0.7698(8) 0.7853(7) -0.0244(14) 0.034(5) Uiso 0.50 1 d P A -1
C22 C 0.7196(12) 0.7560(11) -0.0809(19) 0.056(9) Uiso 0.50 1 d P A -1
O7 O 0.7153(7) 0.7518(7) -0.1714(12) 0.067(5) Uiso 0.50 1 d P A -1
S3 S 0.50397(18) 0.6509(2) 0.3963(4) 0.0405(12) Uiso 0.623(10) 1 d P B 1
O8 O 0.5226(6) 0.6657(5) 0.4940(10) 0.077(4) Uiso 0.623(10) 1 d P B 1
O9 O 0.4606(4) 0.5942(4) 0.3941(8) 0.065(3) Uiso 0.623(10) 1 d P B 1
O10 O 0.5528(4) 0.6616(4) 0.3408(7) 0.050(3) Uiso 0.623(10) 1 d P B 1
O11 O 0.4858(4) 0.6915(4) 0.3591(8) 0.060(3) Uiso 0.623(10) 1 d P B 1
S3B S 0.5155(4) 0.6714(5) 0.4224(8) 0.063(2) Uiso 0.377(10) 1 d P B 2
O8B O 0.4587(8) 0.6269(8) 0.4597(14) 0.075(6) Uiso 0.377(10) 1 d P B 2
O9B O 0.5223(11) 0.6439(10) 0.3306(17) 0.091(7) Uiso 0.377(10) 1 d P B 2
O10B O 0.5552(8) 0.6759(7) 0.4950(13) 0.061(5) Uiso 0.377(10) 1 d P B 2
O11B O 0.5169(9) 0.7224(9) 0.4030(14) 0.084(7) Uiso 0.377(10) 1 d P B 2
O12 O 0.4656(4) 0.5267(5) 0.2605(10) 0.174(5) Uani 1 1 d . . .
O13 O 0.3850(9) 0.3951(9) 0.2664(15) 0.132(7) Uiso 0.50 1 d P C 1
O14 O 0.5519(4) 0.3132(4) -0.0871(6) 0.112(3) Uani 1 1 d . . .
O15 O 0.5994(4) 0.3255(3) 0.0983(5) 0.084(3) Uani 1 1 d . . .
O16 O 0.6658(3) 0.2745(4) 0.0834(6) 0.094(3) Uani 1 1 d . . .
O17 O 0.7443(3) 0.3985(3) 0.0739(5) 0.071(2) Uani 1 1 d . . .
O18 O 0.7928(4) 0.4440(4) 0.2494(5) 0.097(3) Uani 1 1 d . . .
O19 O 0.4015(7) 0.3656(7) 0.5699(12) 0.103(5) Uiso 0.50 1 d P D 2
O20 O 0.7960(5) 0.5819(5) 0.4794(9) 0.195(6) Uani 1 1 d . . .
O21 O 0.3436(6) 0.2940(6) 0.1923(10) 0.189(5) Uani 1 1 d . . .
O22 O 0.7877(8) 0.6431(9) 0.3350(15) 0.138(7) Uiso 0.50 1 d P . .
O23 O 0.8750(3) 0.7239(3) -0.0787(6) 0.081(2) Uani 1 1 d . . .
O24 O 0.6945(4) 0.6415(3) 0.3125(5) 0.106(3) Uani 1 1 d . . .
O25 O 0.6552(3) 0.6923(4) 0.4284(6) 0.102(3) Uani 1 1 d . . .
O26 O 0.7320(7) 0.7957(7) 0.4479(11) 0.283(10) Uani 1 1 d . . .
O27 O 0.7935(6) 0.8041(6) 0.2994(13) 0.261(9) Uani 1 1 d . . .
O28 O 0.9090(6) 0.8019(5) -0.2125(13) 0.273(9) Uani 1 1 d . . .
O29 O 1.0000 0.8692(6) 0.1667 0.162(6) Uiso 1 2 d S . .
O30 O 0.9285(4) 0.7553(4) 0.1010(7) 0.114(3) Uani 1 1 d . . .
O31 O 0.8872(7) 0.7215(7) 0.2692(12) 0.096(5) Uiso 0.50 1 d P E 1
O31B O 0.8925(12) 0.6748(12) 0.262(2) 0.197(11) Uiso 0.50 1 d P F 2

loop_
_atom_site_aniso_label
_atom_site_aniso_U_11
_atom_site_aniso_U_22
_atom_site_aniso_U_33
_atom_site_aniso_U_23
_atom_site_aniso_U_13
_atom_site_aniso_U_12
Pt1 0.03404(17) 0.02732(15) 0.02957(14) -0.00123(13) -0.00018(13) 0.01772(14)
Co1 0.0361(6) 0.0311(5) 0.0215(6) -0.0011(4) 0.0007(4) 0.0186(5)
Co2 0.0343(6) 0.0388(6) 0.0288(7) 0.0001(5) -0.0017(5) 0.0223(5)
S1 0.0365(11) 0.0296(9) 0.0236(11) -0.0012(8) 0.0013(8) 0.0185(8)
S2 0.0297(10) 0.0323(10) 0.0293(12) -0.0029(8) -0.0022(8) 0.0169(8)
Cl1 0.0505(12) 0.0407(11) 0.0439(14) 0.0013(9) 0.0098(10) 0.0328(10)
C1 0.039(5) 0.043(5) 0.031(5) -0.001(4) -0.011(4) 0.018(4)
C2 0.036(4) 0.030(4) 0.047(6) -0.001(4) -0.014(4) 0.010(4)
C3 0.040(5) 0.045(5) 0.051(7) -0.008(5) -0.008(5) 0.009(4)
N1 0.036(4) 0.037(4) 0.025(4) 0.005(3) 0.004(3) 0.018(3)
N2 0.058(4) 0.037(4) 0.027(4) -0.001(3) 0.001(3) 0.025(3)
C4 0.075(7) 0.067(6) 0.053(7) 0.004(5) -0.023(5) 0.050(6)
C5 0.047(5) 0.040(5) 0.063(7) -0.004(5) -0.005(5) 0.031(4)
N3 0.043(4) 0.033(3) 0.021(4) 0.002(3) 0.003(3) 0.018(3)
N4 0.059(4) 0.038(4) 0.026(4) 0.003(3) 0.006(3) 0.032(3)
C6 0.075(6) 0.064(6) 0.041(6) -0.004(5) -0.003(5) 0.049(6)
C7 0.068(6) 0.053(5) 0.023(5) 0.004(4) 0.014(4) 0.038(5)
N5 0.051(4) 0.033(4) 0.023(4) -0.002(3) 0.002(3) 0.019(3)
O1 0.071(4) 0.029(3) 0.048(5) -0.007(3) -0.002(4) 0.014(3)
O2 0.115(6) 0.054(4) 0.037(5) -0.006(3) -0.006(4) 0.033(4)
C8 0.033(4) 0.044(5) 0.040(6) -0.015(4) -0.017(4) 0.017(4)
C9 0.039(4) 0.047(5) 0.034(5) -0.006(4) -0.008(4) 0.025(4)
C10 0.056(6) 0.081(7) 0.042(7) -0.006(5) -0.008(5) 0.052(6)
N6 0.035(4) 0.050(4) 0.026(4) 0.008(3) 0.006(3) 0.021(3)
O3 0.083(5) 0.122(6) 0.042(5) -0.003(4) -0.004(4) 0.076(5)
O4 0.054(4) 0.059(4) 0.055(5) -0.019(3) -0.007(3) 0.036(3)
N7 0.040(4) 0.048(4) 0.033(4) -0.008(3) -0.006(3) 0.029(3)
C11 0.049(5) 0.031(4) 0.053(6) -0.010(4) -0.004(4) 0.025(4)
C12 0.051(5) 0.036(5) 0.036(6) -0.005(4) 0.008(4) 0.018(4)
N8 0.033(4) 0.042(4) 0.038(4) -0.014(3) -0.006(3) 0.023(3)
N9 0.045(4) 0.034(4) 0.032(4) 0.000(3) 0.000(3) 0.020(3)
C13 0.065(6) 0.044(5) 0.048(6) 0.020(4) 0.010(5) 0.031(5)
C14 0.058(6) 0.073(7) 0.051(7) 0.021(6) 0.010(5) 0.030(5)
N10 0.044(4) 0.057(4) 0.024(4) 0.005(3) 0.001(3) 0.031(4)
O5 0.046(3) 0.031(3) 0.058(4) 0.005(3) 0.003(3) 0.021(3)
O12 0.072(6) 0.152(10) 0.272(17) -0.010(10) -0.040(8) 0.036(6)
O14 0.159(8) 0.108(7) 0.071(6) 0.007(5) 0.030(6) 0.067(6)
O15 0.137(7) 0.048(4) 0.044(5) -0.009(4) -0.014(5) 0.027(4)
O16 0.052(4) 0.139(7) 0.082(6) 0.030(5) 0.009(4) 0.042(5)
O17 0.060(4) 0.104(6) 0.042(5) 0.011(4) 0.018(3) 0.035(4)
O18 0.112(7) 0.139(7) 0.084(6) -0.022(6) -0.012(5) 0.095(6)
O20 0.168(11) 0.171(11) 0.141(12) 0.001(9) 0.012(9) 0.005(9)
O21 0.203(13) 0.215(13) 0.194(13) 0.067(11) -0.026(10) 0.139(11)
O23 0.064(4) 0.072(5) 0.099(7) 0.007(5) 0.006(4) 0.028(4)
O24 0.131(7) 0.061(4) 0.071(6) -0.017(4) -0.004(6) 0.006(5)
O25 0.087(5) 0.120(7) 0.109(7) 0.044(6) 0.022(5) 0.059(5)
O26 0.270(18) 0.252(17) 0.154(14) -0.038(12) -0.050(13) 0.001(14)
O27 0.244(16) 0.226(14) 0.36(2) -0.206(16) -0.163(15) 0.152(13)
O28 0.252(16) 0.147(11) 0.41(3) 0.159(14) 0.012(16) 0.092(11)
O30 0.100(6) 0.099(7) 0.136(9) -0.037(6) -0.049(6) 0.045(5)

loop_
_atom_type_symbol
_atom_type_description
_atom_type_scat_dispersion_real
_atom_type_scat_dispersion_imag
_atom_type_scat_source
C C 0.0033 0.0016 'International Tables Vol C Tables 4.2.6.8 and 6.1.1.4'
H H 0.0000 0.0000 'International Tables Vol C Tables 4.2.6.8 and 6.1.1.4'
N N 0.0061 0.0033 'International Tables Vol C Tables 4.2.6.8 and 6.1.1.4'
Cl Cl 0.1484 0.1585 'International Tables Vol C Tables 4.2.6.8 and 6.1.1.4'
Co Co 0.3494 0.9721 'International Tables Vol C Tables 4.2.6.8 and 6.1.1.4'
O O 0.0106 0.0060 'International Tables Vol C Tables 4.2.6.8 and 6.1.1.4'
Pt Pt -1.7033 8.3905 'International Tables Vol C Tables 4.2.6.8 and 6.1.1.4'
S S 0.1246 0.1234 'International Tables Vol C Tables 4.2.6.8 and 6.1.1.4'

loop_
_geom_angle_atom_site_label_1
_geom_angle_atom_site_label_2
_geom_angle_atom_site_label_3
_geom_angle
_geom_angle_site_symmetry_1
_geom_angle_site_symmetry_3
_geom_angle_publ_flag
O5 Pt1 S2 90.39(15) . . ?
O5 Pt1 S1 172.44(17) . . ?
S2 Pt1 S1 85.04(6) . . ?
O5 Pt1 Cl1 90.07(15) . . ?
S2 Pt1 Cl1 178.39(8) . . ?
S1 Pt1 Cl1 94.66(6) . . ?
N3 Co1 N4 173.8(3) . . ?
N3 Co1 N2 84.8(3) . . ?
N4 Co1 N2 90.0(3) . . ?
N3 Co1 N5 90.6(3) . . ?
N4 Co1 N5 86.2(3) . . ?
N2 Co1 N5 91.5(3) . . ?
N3 Co1 N1 94.5(3) . . ?
N4 Co1 N1 90.7(3) . . ?
N2 Co1 N1 179.3(3) . . ?
N5 Co1 N1 88.4(3) . . ?
N3 Co1 S1 89.47(19) . . ?
N4 Co1 S1 94.1(2) . . ?
N2 Co1 S1 93.5(2) . . ?
N5 Co1 S1 175.0(2) . . ?
N1 Co1 S1 86.60(19) . . ?
N8 Co2 N10 91.6(3) . . ?
N8 Co2 N7 84.6(2) . . ?
N10 Co2 N7 90.5(3) . . ?
N8 Co2 N9 174.8(3) . . ?
N10 Co2 N9 86.3(3) . . ?
N7 Co2 N9 90.6(3) . . ?
N8 Co2 N6 92.6(3) . . ?
N10 Co2 N6 90.6(3) . . ?
N7 Co2 N6 177.0(3) . . ?
N9 Co2 N6 92.2(3) . . ?
N8 Co2 S2 88.3(2) . . ?
N10 Co2 S2 176.12(19) . . ?
N7 Co2 S2 93.4(2) . . ?
N9 Co2 S2 94.09(19) . . ?
N6 Co2 S2 85.5(2) . . ?
C1 S1 Co1 97.1(3) . . ?
C1 S1 Pt1 109.8(3) . . ?
Co1 S1 Pt1 117.27(8) . . ?
C8 S2 Co2 95.4(3) . . ?
C8 S2 Pt1 108.1(2) . . ?
Co2 S2 Pt1 114.47(8) . . ?
C2 C1 S1 107.8(5) . . ?
N1 C2 C1 110.9(6) . . ?
N1 C2 C3 111.7(7) . . ?
C1 C2 C3 111.9(7) . . ?
O1 C3 O2 130.2(9) . . ?
O1 C3 C2 112.9(9) . . ?
O2 C3 C2 116.8(8) . . ?
C2 N1 Co1 116.0(5) . . ?
C4 N2 Co1 111.4(5) . . ?
N2 C4 C5 106.2(6) . . ?
N3 C5 C4 106.3(7) . . ?
C5 N3 Co1 109.5(4) . . ?
C6 N4 Co1 109.2(5) . . ?
C7 C6 N4 106.2(7) . . ?
C6 C7 N5 106.4(6) . . ?
C7 N5 Co1 107.9(5) . . ?
C9 C8 S2 106.0(5) . . ?
N6 C9 C10 109.6(7) . . ?
N6 C9 C8 108.6(6) . . ?
C10 C9 C8 114.8(7) . . ?
O4 C10 O3 122.8(9) . . ?
O4 C10 C9 120.3(9) . . ?
O3 C10 C9 116.9(8) . . ?
C9 N6 Co2 119.1(5) . . ?
C11 N7 Co2 110.8(4) . . ?
N7 C11 C12 106.8(6) . . ?
N8 C12 C11 108.8(7) . . ?
C12 N8 Co2 109.8(5) . . ?
C13 N9 Co2 109.5(5) . . ?
N9 C13 C14 107.7(7) . . ?
C13 C14 N10 107.0(7) . . ?
C14 N10 Co2 107.9(5) . . ?
C22 O5 C15 16.7(15) 4 . ?
C22 O5 Pt1 134.8(13) 4 . ?
C15 O5 Pt1 120.7(10) . . ?
O6 C15 O5 130.8(18) . . ?
O6 C15 C16 114.1(18) . . ?
O5 C15 C16 114.9(18) . . ?
C17 C16 C21 116(2) . . ?
C17 C16 C15 126.2(18) . . ?
C21 C16 C15 117.7(19) . . ?
C16 C17 C18 124(2) . . ?
C19 C18 C17 120(3) . . ?
C18 C19 C20 119(3) . . ?
C21 C20 C19 119(2) . . ?
C16 C21 C20 121(2) . . ?
C16 C21 C22 131(2) . . ?
C20 C21 C22 107.2(18) . . ?
O5 C22 O7 112(2) 4 . ?
O5 C22 C21 119(2) 4 . ?
O7 C22 C21 129(2) . . ?
O9 S3 O10 112.9(7) . . ?
O9 S3 O8 107.7(7) . . ?
O10 S3 O8 108.7(7) . . ?
O9 S3 O11 113.2(6) . . ?
O10 S3 O11 104.8(6) . . ?
O8 S3 O11 109.5(7) . . ?
O11B S3B O10B 114.0(13) . . ?
O11B S3B O8B 112.2(12) . . ?
O10B S3B O8B 102.9(12) . . ?
O11B S3B O9B 110.3(13) . . ?
O10B S3B O9B 112.8(12) . . ?
O8B S3B O9B 103.8(14) . . ?

loop_
_geom_bond_atom_site_label_1
_geom_bond_atom_site_label_2
_geom_bond_distance
_geom_bond_site_symmetry_2
_geom_bond_publ_flag
Pt1 O5 2.061(5) . ?
Pt1 S2 2.272(2) . ?
Pt1 S1 2.2722(19) . ?
Pt1 Cl1 2.3353(19) . ?
Co1 N3 1.939(6) . ?
Co1 N4 1.942(6) . ?
Co1 N2 1.944(6) . ?
Co1 N5 1.974(6) . ?
Co1 N1 1.997(6) . ?
Co1 S1 2.261(2) . ?
Co2 N8 1.968(6) . ?
Co2 N10 1.968(6) . ?
Co2 N7 1.972(6) . ?
Co2 N9 1.978(6) . ?
Co2 N6 1.982(6) . ?
Co2 S2 2.258(3) . ?
S1 C1 1.805(7) . ?
S2 C8 1.843(7) . ?
C1 C2 1.505(10) . ?
C2 N1 1.473(10) . ?
C2 C3 1.572(12) . ?
C3 O1 1.267(11) . ?
C3 O2 1.270(11) . ?
N2 C4 1.496(9) . ?
C4 C5 1.501(12) . ?
C5 N3 1.478(9) . ?
N4 C6 1.543(10) . ?
C6 C7 1.485(11) . ?
C7 N5 1.507(9) . ?
C8 C9 1.525(10) . ?
C9 N6 1.455(10) . ?
C9 C10 1.512(12) . ?
C10 O4 1.225(10) . ?
C10 O3 1.281(11) . ?
N7 C11 1.504(9) . ?
C11 C12 1.504(11) . ?
C12 N8 1.439(9) . ?
N9 C13 1.474(10) . ?
C13 C14 1.510(12) . ?
C14 N10 1.526(10) . ?
O5 C22 1.28(3) 4 ?
O5 C15 1.36(2) . ?
O6 C15 1.17(2) . ?
C15 C16 1.45(3) . ?
C16 C17 1.34(3) . ?
C16 C21 1.38(2) . ?
C17 C18 1.41(3) . ?
C18 C19 1.29(3) . ?
C19 C20 1.43(3) . ?
C20 C21 1.40(3) . ?
C21 C22 1.45(3) . ?
C22 O5 1.28(3) 4 ?
C22 O7 1.32(3) . ?
S3 O9 1.398(10) . ?
S3 O10 1.456(11) . ?
S3 O8 1.495(16) . ?
S3 O11 1.516(11) . ?
S3B O11B 1.40(2) . ?
S3B O10B 1.47(2) . ?
S3B O8B 1.51(2) . ?
S3B O9B 1.59(3) . ?

loop_
_geom_torsion_atom_site_label_1
_geom_torsion_atom_site_label_2
_geom_torsion_atom_site_label_3
_geom_torsion_atom_site_label_4
_geom_torsion
_geom_torsion_site_symmetry_1
_geom_torsion_site_symmetry_2
_geom_torsion_site_symmetry_3
_geom_torsion_site_symmetry_4
_geom_torsion_publ_flag
N3 Co1 S1 C1 113.4(3) . . . . ?
N4 Co1 S1 C1 -71.6(3) . . . . ?
N2 Co1 S1 C1 -161.8(3) . . . . ?
N5 Co1 S1 C1 22(2) . . . . ?
N1 Co1 S1 C1 18.9(3) . . . . ?
N3 Co1 S1 Pt1 -129.94(19) . . . . ?
N4 Co1 S1 Pt1 45.0(2) . . . . ?
N2 Co1 S1 Pt1 -45.2(2) . . . . ?
N5 Co1 S1 Pt1 139(2) . . . . ?
N1 Co1 S1 Pt1 135.5(2) . . . . ?
O5 Pt1 S1 C1 -89.7(12) . . . . ?
S2 Pt1 S1 C1 -142.8(3) . . . . ?
Cl1 Pt1 S1 C1 38.8(3) . . . . ?
O5 Pt1 S1 Co1 160.8(12) . . . . ?
S2 Pt1 S1 Co1 107.73(10) . . . . ?
Cl1 Pt1 S1 Co1 -70.68(10) . . . . ?
N8 Co2 S2 C8 117.5(3) . . . . ?
N10 Co2 S2 C8 28(3) . . . . ?
N7 Co2 S2 C8 -158.0(3) . . . . ?
N9 Co2 S2 C8 -67.1(3) . . . . ?
N6 Co2 S2 C8 24.8(3) . . . . ?
N8 Co2 S2 Pt1 -129.84(18) . . . . ?
N10 Co2 S2 Pt1 141(3) . . . . ?
N7 Co2 S2 Pt1 -45.37(19) . . . . ?
N9 Co2 S2 Pt1 45.5(2) . . . . ?
N6 Co2 S2 Pt1 137.4(2) . . . . ?
O5 Pt1 S2 C8 36.2(3) . . . . ?
S1 Pt1 S2 C8 -149.9(3) . . . . ?
Cl1 Pt1 S2 C8 -70(2) . . . . ?
O5 Pt1 S2 Co2 -68.70(18) . . . . ?
S1 Pt1 S2 Co2 105.26(9) . . . . ?
Cl1 Pt1 S2 Co2 -175(15) . . . . ?
Co1 S1 C1 C2 -41.3(6) . . . . ?
Pt1 S1 C1 C2 -163.7(5) . . . . ?
S1 C1 C2 N1 51.3(8) . . . . ?
S1 C1 C2 C3 -74.2(8) . . . . ?
N1 C2 C3 O1 19.2(10) . . . . ?
C1 C2 C3 O1 144.2(7) . . . . ?
N1 C2 C3 O2 -162.7(8) . . . . ?
C1 C2 C3 O2 -37.7(11) . . . . ?
C1 C2 N1 Co1 -34.7(8) . . . . ?
C3 C2 N1 Co1 90.8(7) . . . . ?
N3 Co1 N1 C2 -83.8(5) . . . . ?
N4 Co1 N1 C2 99.5(5) . . . . ?
N2 Co1 N1 C2 -89(23) . . . . ?
N5 Co1 N1 C2 -174.3(5) . . . . ?
S1 Co1 N1 C2 5.4(5) . . . . ?
N3 Co1 N2 C4 -7.2(6) . . . . ?
N4 Co1 N2 C4 169.5(6) . . . . ?
N5 Co1 N2 C4 83.3(6) . . . . ?
N1 Co1 N2 C4 -2(23) . . . . ?
S1 Co1 N2 C4 -96.4(6) . . . . ?
Co1 N2 C4 C5 33.0(9) . . . . ?
N2 C4 C5 N3 -49.2(9) . . . . ?
C4 C5 N3 Co1 44.4(8) . . . . ?
N4 Co1 N3 C5 -53(3) . . . . ?
N2 Co1 N3 C5 -21.0(6) . . . . ?
N5 Co1 N3 C5 -112.5(6) . . . . ?
N1 Co1 N3 C5 159.0(5) . . . . ?
S1 Co1 N3 C5 72.5(5) . . . . ?
N3 Co1 N4 C6 -49(3) . . . . ?
N2 Co1 N4 C6 -81.1(5) . . . . ?
N5 Co1 N4 C6 10.5(5) . . . . ?
N1 Co1 N4 C6 98.8(5) . . . . ?
S1 Co1 N4 C6 -174.5(5) . . . . ?
Co1 N4 C6 C7 -37.5(8) . . . . ?
N4 C6 C7 N5 52.5(8) . . . . ?
C6 C7 N5 Co1 -44.0(7) . . . . ?
N3 Co1 N5 C7 -167.0(5) . . . . ?
N4 Co1 N5 C7 18.3(5) . . . . ?
N2 Co1 N5 C7 108.2(5) . . . . ?
N1 Co1 N5 C7 -72.5(5) . . . . ?
S1 Co1 N5 C7 -76(2) . . . . ?
Co2 S2 C8 C9 -47.2(6) . . . . ?
Pt1 S2 C8 C9 -165.1(5) . . . . ?
S2 C8 C9 N6 52.8(8) . . . . ?
S2 C8 C9 C10 -70.4(8) . . . . ?
N6 C9 C10 O4 10.3(11) . . . . ?
C8 C9 C10 O4 132.9(8) . . . . ?
N6 C9 C10 O3 -171.9(7) . . . . ?
C8 C9 C10 O3 -49.3(11) . . . . ?
C10 C9 N6 Co2 94.6(7) . . . . ?
C8 C9 N6 Co2 -31.6(8) . . . . ?
N8 Co2 N6 C9 -88.4(6) . . . . ?
N10 Co2 N6 C9 180.0(6) . . . . ?
N7 Co2 N6 C9 -69(5) . . . . ?
N9 Co2 N6 C9 93.7(6) . . . . ?
S2 Co2 N6 C9 -0.3(5) . . . . ?
N8 Co2 N7 C11 -7.1(6) . . . . ?
N10 Co2 N7 C11 84.5(6) . . . . ?
N9 Co2 N7 C11 170.8(6) . . . . ?
N6 Co2 N7 C11 -27(6) . . . . ?
S2 Co2 N7 C11 -95.1(5) . . . . ?
Co2 N7 C11 C12 30.7(8) . . . . ?
N7 C11 C12 N8 -47.1(9) . . . . ?
C11 C12 N8 Co2 42.0(8) . . . . ?
N10 Co2 N8 C12 -109.8(6) . . . . ?
N7 Co2 N8 C12 -19.5(6) . . . . ?
N9 Co2 N8 C12 -44(3) . . . . ?
N6 Co2 N8 C12 159.5(5) . . . . ?
S2 Co2 N8 C12 74.1(5) . . . . ?
N8 Co2 N9 C13 -54(3) . . . . ?
N10 Co2 N9 C13 12.7(5) . . . . ?
N7 Co2 N9 C13 -77.8(5) . . . . ?
N6 Co2 N9 C13 103.1(5) . . . . ?
S2 Co2 N9 C13 -171.2(5) . . . . ?
Co2 N9 C13 C14 -38.0(8) . . . . ?
N9 C13 C14 N10 50.6(9) . . . . ?
C13 C14 N10 Co2 -39.4(8) . . . . ?
N8 Co2 N10 C14 -169.6(5) . . . . ?
N7 Co2 N10 C14 105.8(5) . . . . ?
N9 Co2 N10 C14 15.2(5) . . . . ?
N6 Co2 N10 C14 -77.0(5) . . . . ?
S2 Co2 N10 C14 -80(3) . . . . ?
S2 Pt1 O5 C22 -113.0(17) . . . 4 ?
S1 Pt1 O5 C22 -165.8(18) . . . 4 ?
Cl1 Pt1 O5 C22 65.5(17) . . . 4 ?
S2 Pt1 O5 C15 -124.3(10) . . . . ?
S1 Pt1 O5 C15 -177.1(13) . . . . ?
Cl1 Pt1 O5 C15 54.1(10) . . . . ?
C22 O5 C15 O6 -145(8) 4 . . . ?
Pt1 O5 C15 O6 5(3) . . . . ?
C22 O5 C15 C16 30(6) 4 . . . ?
Pt1 O5 C15 C16 -179.6(11) . . . . ?
O6 C15 C16 C17 48(3) . . . . ?
O5 C15 C16 C17 -128(2) . . . . ?
O6 C15 C16 C21 -130.1(19) . . . . ?
O5 C15 C16 C21 54(2) . . . . ?
C21 C16 C17 C18 -2(3) . . . . ?
C15 C16 C17 C18 -179(2) . . . . ?
C16 C17 C18 C19 13(4) . . . . ?
C17 C18 C19 C20 -15(5) . . . . ?
C18 C19 C20 C21 6(4) . . . . ?
C17 C16 C21 C20 -8(3) . . . . ?
C15 C16 C21 C20 170(2) . . . . ?
C17 C16 C21 C22 -176(2) . . . . ?
C15 C16 C21 C22 2(3) . . . . ?
C19 C20 C21 C16 6(3) . . . . ?
C19 C20 C21 C22 177(2) . . . . ?
C16 C21 C22 O5 36(3) . . . 4 ?
C20 C21 C22 O5 -133(2) . . . 4 ?
C16 C21 C22 O7 -141(3) . . . . ?
C20 C21 C22 O7 49(3) . . . . ?
